data_7110657
loop_
_publ_author_name
'Althaus, Henrik'
'Breunig, Hans J.'
'Lork, Enno'

_publ_section_title
;
 Crystal structure of [Me3Sb--SbMe2]2[(MeSbBr3)2], a trimethylstibine
 adduct of the dimethylstibenium ion or a stibinostibonium salt?
;
_journal_issue 19
_journal_name_full 'Chemical Communications'
_journal_page_first 1971
_journal_paper_doi 10.1039/a905837k
_journal_year 1999
_chemical_formula_sum 'C12 H36 Br6 Sb6'
_chemical_formula_weight 1390.35
_chemical_name_systematic
;
 ?
;
_space_group_IT_number 14
_symmetry_cell_setting monoclinic
_symmetry_space_group_name_Hall '-P 2yn'
_symmetry_space_group_name_H-M 'P 1 21/n 1'
_atom_sites_solution_hydrogens geom
_atom_sites_solution_primary direct
_atom_sites_solution_secondary difmap
_audit_creation_method SHELXL-97
_cell_angle_alpha 90.00
_cell_angle_beta 107.06(2)
_cell_angle_gamma 90.00
_cell_formula_units_Z 2
_cell_length_a 11.894(2)
_cell_length_b 7.711(2)
_cell_length_c 19.067(5)
_cell_measurement_reflns_used 45
_cell_measurement_temperature 173(2)
_cell_measurement_theta_max 12.5165
_cell_measurement_theta_min 3.479
_cell_volume 1671.8(7)
_computing_cell_refinement 'Siemens XSCANS'
_computing_data_collection 'Siemens XSCANS'
_computing_data_reduction 'Siemens XSCANS'
_computing_molecular_graphics 'Siemens SHELXTL'
_computing_publication_material 'SHELXL-97 (Sheldrick, 1997)'
_computing_structure_refinement 'SHELXL-97 (Sheldrick, 1997)'
_computing_structure_solution 'SHELXS-97 (Sheldrick, 1990)'
_diffrn_ambient_temperature 173(2)
_diffrn_measured_fraction_theta_full 0.890
_diffrn_measured_fraction_theta_max 0.890
_diffrn_measurement_device_type 'Siemens P4'
_diffrn_measurement_method '2\q/\w scans'
_diffrn_radiation_monochromator graphite
_diffrn_radiation_source 'normal-focus sealed tube'
_diffrn_radiation_type MoK\a
_diffrn_radiation_wavelength 0.71073
_diffrn_reflns_av_R_equivalents 0.0354
_diffrn_reflns_av_sigmaI/netI 0.0602
_diffrn_reflns_limit_h_max 15
_diffrn_reflns_limit_h_min -1
_diffrn_reflns_limit_k_max 1
_diffrn_reflns_limit_k_min -10
_diffrn_reflns_limit_l_max 24
_diffrn_reflns_limit_l_min -24
_diffrn_reflns_number 4409
_diffrn_reflns_theta_full 27.51
_diffrn_reflns_theta_max 27.51
_diffrn_reflns_theta_min 2.87
_diffrn_standards_decay_% 'random variation +/-2.0'
_diffrn_standards_interval_count 197
_diffrn_standards_number 3
_exptl_absorpt_coefficient_mu 11.949
_exptl_absorpt_correction_T_max 0.0868
_exptl_absorpt_correction_T_min 0.0657
_exptl_absorpt_correction_type empirical
_exptl_absorpt_process_details 'North, Phillips, Mathews, Acta. Crystallogr. 1968'
_exptl_crystal_colour colorless
_exptl_crystal_density_diffrn 2.762
_exptl_crystal_density_method 'not measured'
_exptl_crystal_description blocks
_exptl_crystal_F_000 1248
_exptl_crystal_size_max 0.50
_exptl_crystal_size_mid 0.50
_exptl_crystal_size_min 0.40
_refine_diff_density_max 1.786
_refine_diff_density_min -1.716
_refine_diff_density_rms 0.258
_refine_ls_extinction_coef 0.0044(4)
_refine_ls_extinction_expression Fc^*^=kFc[1+0.001xFc^2^\l^3^/sin(2\q)]^-1/4^
_refine_ls_extinction_method SHELXL
_refine_ls_goodness_of_fit_ref 1.021
_refine_ls_hydrogen_treatment refU
_refine_ls_matrix_type full
_refine_ls_number_parameters 117
_refine_ls_number_reflns 3408
_refine_ls_number_restraints 0
_refine_ls_restrained_S_all 1.021
_refine_ls_R_factor_all 0.0704
_refine_ls_R_factor_gt 0.0522
_refine_ls_shift/su_max 0.001
_refine_ls_shift/su_mean 0.000
_refine_ls_structure_factor_coef Fsqd
_refine_ls_weighting_details 'calc w=1/[\s^2^(Fo^2^)+(0.0836P)^2^+0.8334P] where P=(Fo^2^+2Fc^2^)/3'
_refine_ls_weighting_scheme calc
_refine_ls_wR_factor_gt 0.1287
_refine_ls_wR_factor_ref 0.1391
_reflns_number_gt 2635
_reflns_number_total 3408
_reflns_threshold_expression >2sigma(I)
_cod_data_source_file 905837ksup1.cif
_cod_data_source_block '[(CH3)5Sb2]2[(CH3)2Sb2Br6]'
_cod_depositor_comments
;
The following automatic conversions were performed:
'_atom_site_symetry_multiplicity' tag replaced with
'_atom_site_symmetry_multiplicity'.

Automatic conversion script
Id: cif_correct_tags 1440 2010-10-19 06:21:57Z saulius 
;
_cod_original_sg_symbol_H-M P2(1)/n
_cod_database_code 7110657

loop_
_symmetry_equiv_pos_as_xyz
'x, y, z'
'-x+1/2, y+1/2, -z+1/2'
'-x, -y, -z'
'x-1/2, -y-1/2, z-1/2'

loop_
_atom_site_label
_atom_site_type_symbol
_atom_site_fract_x
_atom_site_fract_y
_atom_site_fract_z
_atom_site_U_iso_or_equiv
_atom_site_adp_type
_atom_site_occupancy
_atom_site_symmetry_multiplicity
_atom_site_calc_flag
_atom_site_refinement_flags
Sb1 Sb 0.06748(6) 0.53504(10) -0.08685(4) 0.0363(2) Uani 1 1 d .
Sb2 Sb 0.49985(6) -0.31193(10) 0.31293(4) 0.0375(2) Uani 1 1 d .
Sb3 Sb 0.40334(6) 0.08282(9) 0.07454(4) 0.0342(2) Uani 1 1 d .
Br1 Br 0.64124(10) -0.02784(19) 0.08856(6) 0.0483(3) Uani 1 1 d .
Br2 Br 0.18808(10) 0.23189(17) 0.05494(7) 0.0470(3) Uani 1 1 d .
Br3 Br 0.46626(12) 0.1413(2) 0.21679(7) 0.0547(4) Uani 1 1 d .
C1 C 0.2172(9) 0.4814(18) -0.1247(6) 0.046(3) Uani 1 1 d .
H1A H 0.2638 0.5874 -0.1220 0.085(12) Uiso 1 1 calc R
H1B H 0.1904 0.4407 -0.1756 0.085(12) Uiso 1 1 calc R
H1C H 0.2657 0.3916 -0.0938 0.085(12) Uiso 1 1 calc R
C2 C 0.1624(11) 0.7098(17) -0.0010(6) 0.048(3) Uani 1 1 d .
H2A H 0.2131 0.6426 0.0398 0.085(12) Uiso 1 1 calc R
H2B H 0.1063 0.7775 0.0165 0.085(12) Uiso 1 1 calc R
H2C H 0.2108 0.7884 -0.0204 0.085(12) Uiso 1 1 calc R
C3 C 0.5041(12) -0.5492(15) 0.3684(7) 0.050(3) Uani 1 1 d .
H3A H 0.4452 -0.5474 0.3952 0.085(12) Uiso 1 1 calc R
H3B H 0.5824 -0.5662 0.4031 0.085(12) Uiso 1 1 calc R
H3C H 0.4867 -0.6444 0.3328 0.085(12) Uiso 1 1 calc R
C4 C 0.3297(10) -0.306(2) 0.2375(7) 0.056(3) Uani 1 1 d .
H4A H 0.3334 -0.2543 0.1914 0.085(12) Uiso 1 1 calc R
H4B H 0.2775 -0.2372 0.2579 0.085(12) Uiso 1 1 calc R
H4C H 0.2992 -0.4248 0.2283 0.085(12) Uiso 1 1 calc R
C5 C 0.6094(11) -0.3530(19) 0.2453(7) 0.052(3) Uani 1 1 d .
H5A H 0.6837 -0.4048 0.2743 0.085(12) Uiso 1 1 calc R
H5B H 0.6251 -0.2419 0.2251 0.085(12) Uiso 1 1 calc R
H5C H 0.5702 -0.4314 0.2051 0.085(12) Uiso 1 1 calc R
C6 C 0.4635(10) 0.3325(15) 0.0557(7) 0.047(3) Uani 1 1 d .
H6A H 0.4079 0.4205 0.0621 0.085(12) Uiso 1 1 calc R
H6B H 0.4695 0.3386 0.0056 0.085(12) Uiso 1 1 calc R
H6C H 0.5410 0.3538 0.0907 0.085(12) Uiso 1 1 calc R

loop_
_atom_site_aniso_label
_atom_site_aniso_U_11
_atom_site_aniso_U_22
_atom_site_aniso_U_33
_atom_site_aniso_U_23
_atom_site_aniso_U_13
_atom_site_aniso_U_12
Sb1 0.0380(4) 0.0291(4) 0.0449(4) -0.0010(3) 0.0171(3) -0.0006(3)
Sb2 0.0436(4) 0.0336(4) 0.0387(4) -0.0007(3) 0.0176(3) -0.0032(3)
Sb3 0.0351(4) 0.0310(4) 0.0389(4) 0.0027(3) 0.0146(3) 0.0005(3)
Br1 0.0420(6) 0.0598(8) 0.0434(6) 0.0037(6) 0.0133(5) 0.0110(6)
Br2 0.0404(6) 0.0502(7) 0.0541(7) 0.0051(6) 0.0198(5) 0.0090(5)
Br3 0.0631(7) 0.0607(9) 0.0393(6) -0.0031(6) 0.0134(6) 0.0074(7)
C1 0.036(5) 0.061(8) 0.042(6) -0.004(6) 0.012(5) 0.008(6)
C2 0.065(7) 0.037(6) 0.040(6) -0.007(5) 0.012(6) -0.007(6)
C3 0.074(8) 0.030(6) 0.052(7) 0.009(5) 0.029(6) -0.006(6)
C4 0.044(6) 0.061(9) 0.054(7) -0.011(7) 0.003(6) -0.011(6)
C5 0.060(7) 0.053(8) 0.049(7) -0.001(6) 0.027(6) 0.000(6)
C6 0.038(5) 0.035(6) 0.070(8) 0.009(6) 0.019(6) -0.005(5)

loop_
_atom_type_symbol
_atom_type_description
_atom_type_scat_dispersion_real
_atom_type_scat_dispersion_imag
_atom_type_scat_source
C C 0.0033 0.0016 'International Tables Vol C Tables 4.2.6.8 and 6.1.1.4'
H H 0.0000 0.0000 'International Tables Vol C Tables 4.2.6.8 and 6.1.1.4'
Br Br -0.2901 2.4595 'International Tables Vol C Tables 4.2.6.8 and 6.1.1.4'
Sb Sb -0.5866 1.5461 'International Tables Vol C Tables 4.2.6.8 and 6.1.1.4'

loop_
_geom_angle_atom_site_label_1
_geom_angle_atom_site_label_2
_geom_angle_atom_site_label_3
_geom_angle
_geom_angle_site_symmetry_3
C1 Sb1 C2 94.3(5) .
C1 Sb1 Sb2 91.0(4) 4_565
C2 Sb1 Sb2 91.3(3) 4_565
C3 Sb2 C5 104.4(5) .
C3 Sb2 C4 103.7(6) .
C5 Sb2 C4 103.1(5) .
C3 Sb2 Sb1 110.9(4) 4_666
C5 Sb2 Sb1 115.0(4) 4_666
C4 Sb2 Sb1 118.1(4) 4_666
C6 Sb3 Br3 90.6(4) .
C6 Sb3 Br2 86.8(3) .
Br3 Sb3 Br2 92.32(5) .
C6 Sb3 Br1 85.1(3) .
Br3 Sb3 Br1 88.89(5) .
Br2 Sb3 Br1 171.78(5) .
C6 Sb3 Br1 85.4(4) 3_655
Br3 Sb3 Br1 173.54(5) 3_655
Br2 Sb3 Br1 92.51(4) 3_655
Br1 Sb3 Br1 85.72(4) 3_655
Sb3 Br1 Sb3 94.28(4) 3_655

loop_
_geom_bond_atom_site_label_1
_geom_bond_atom_site_label_2
_geom_bond_distance
_geom_bond_site_symmetry_2
Sb1 C1 2.149(10) .
Sb1 C2 2.165(12) .
Sb1 Sb2 2.8205(12) 4_565
Sb2 C3 2.106(11) .
Sb2 C5 2.108(10) .
Sb2 C4 2.111(12) .
Sb2 Sb1 2.8205(12) 4_666
Sb3 C6 2.121(11) .
Sb3 Br3 2.6324(16) .
Sb3 Br2 2.7304(13) .
Sb3 Br1 2.8917(13) .
Sb3 Br1 3.0272(16) 3_655
Br1 Sb3 3.0272(16) 3_655

loop_
_geom_torsion_atom_site_label_1
_geom_torsion_atom_site_label_2
_geom_torsion_atom_site_label_3
_geom_torsion_atom_site_label_4
_geom_torsion
_geom_torsion_site_symmetry_1
_geom_torsion_site_symmetry_4
C6 Sb3 Br1 Sb3 -85.7(4) . 3_655
Br3 Sb3 Br1 Sb3 -176.43(5) . 3_655
Br2 Sb3 Br1 Sb3 -77.8(3) . 3_655
Br1 Sb3 Br1 Sb3 0.0 3_655 3_655
